data_4324408
loop_
_publ_author_name
'Andrew R. Geisheimer'
'John E. C. Wren'
'Vladimir K. Michaelis'
'Masayuki Kobayashi'
'Ken Sakai'
'Scott Kroeker'
'Daniel B. Leznoff'

_publ_contact_author_address
; 
 Department of Chemistry
 Simon Fraser University
 Burnaby, British Columbia
 V5A 1S6
;
_publ_contact_author_email dleznoff@sfu.ca
_publ_contact_author_fax 778-782-3765
_publ_contact_author_name 'Daniel B. Leznoff'
_publ_contact_author_phone 778-782-4887
_publ_section_title
;
 Aggregation of [Au(CN)4]- Anions: Examination by Crystallography and 15N
 CP-MAS NMR and the Structural Factors Influencing Intermolecular Au...N
 Interactions
;
_journal_name_full 'Inorganic Chemistry'
_journal_page_first 1265
_journal_page_last 1274
_journal_paper_doi 10.1021/ic101782v
_journal_volume 50
_journal_year 2011
_chemical_formula_moiety 'C14 H24 Au2 N14 Ni1'
_chemical_formula_sum 'C14 H24 Au2 N14 Ni'
_chemical_formula_weight 841.08
_chemical_name_systematic ?
_space_group_IT_number 14
_symmetry_cell_setting monoclinic
_symmetry_space_group_name_Hall '-P 2ybc'
_symmetry_space_group_name_H-M 'P 1 21/c 1'
_atom_sites_solution_hydrogens geom
_atom_sites_solution_primary direct
_cell_angle_alpha 90
_cell_angle_beta 112.002(2)
_cell_angle_gamma 90
_cell_formula_units_Z 4
_cell_length_a 13.865(2)
_cell_length_b 12.345(2)
_cell_length_c 16.213(3)
_cell_measurement_reflns_used 29806
_cell_measurement_temperature 293
_cell_measurement_theta_max 29.193
_cell_measurement_theta_min 1.584
_cell_volume 2573.0(7)
_computing_cell_refinement
;
 Bruker SMART
;
_computing_data_collection
;
 Bruker SMART
;
_computing_data_reduction
;
 Bruker SAINT
;
_computing_structure_refinement
;
 Crystals
;
_computing_structure_solution
; 
 SIR92 (Altomare et al, 1994) 
;
_diffrn_ambient_temperature 293
_diffrn_measured_fraction_theta_full 0.995
_diffrn_measured_fraction_theta_max 0.902
_diffrn_measurement_device_type 'Bruker SMART APEX II CCD area Detector'
_diffrn_measurement_method \w\f
_diffrn_radiation_monochromator graphite
_diffrn_radiation_type 'Mo K\a'
_diffrn_radiation_wavelength 0.71073
_diffrn_reflns_av_R_equivalents 0.033
_diffrn_reflns_limit_h_max 18
_diffrn_reflns_limit_h_min -18
_diffrn_reflns_limit_k_max 15
_diffrn_reflns_limit_k_min -15
_diffrn_reflns_limit_l_max 21
_diffrn_reflns_limit_l_min -21
_diffrn_reflns_number 29806
_diffrn_reflns_theta_full 27.149
_diffrn_reflns_theta_max 29.193
_diffrn_reflns_theta_min 1.584
_exptl_absorpt_coefficient_mu 12.129
_exptl_absorpt_correction_T_max 0.7458
_exptl_absorpt_correction_T_min 0.4687
_exptl_absorpt_correction_type multi-scan
_exptl_crystal_colour purple
_exptl_crystal_density_diffrn 2.171
_exptl_crystal_description chunk
_exptl_crystal_F_000 1568
_exptl_crystal_size_max 0.42
_exptl_crystal_size_mid 0.19
_exptl_crystal_size_min 0.15
_refine_diff_density_max 0.68
_refine_diff_density_min -1.33
_refine_ls_goodness_of_fit_ref 1.3864
_refine_ls_hydrogen_treatment constr
_refine_ls_matrix_type full
_refine_ls_number_parameters 269
_refine_ls_number_reflns 4847
_refine_ls_number_restraints 0
_refine_ls_R_factor_all 0.0348
_refine_ls_R_factor_gt 0.0246
_refine_ls_shift/su_max 0.001580
_refine_ls_structure_factor_coef F
_refine_ls_weighting_details
;
 Method= Modified Sheldrick 
 w=1/[\s^2^(F^2^) + ( 0.01P)^2^ + 0.00P] 
 ,where P=p(6)*max(Fo^2^,0) + (1-p(6))Fc^2^
;
_refine_ls_weighting_scheme calc
_refine_ls_wR_factor_all 0.0306
_refine_ls_wR_factor_gt 0.0266
_refine_ls_wR_factor_ref 0.0265
_reflns_limit_h_max 17
_reflns_limit_h_min -18
_reflns_limit_k_max 15
_reflns_limit_k_min 0
_reflns_limit_l_max 21
_reflns_limit_l_min 0
_reflns_number_gt 4960
_reflns_number_total 6284
_reflns_threshold_expression I>2.5\s(I)
_cod_data_source_file ic101782v_si_002_8.cif
_cod_data_source_block {[Ni(C2H8N2)3][Au(CN)4]2}
_cod_original_cell_volume 2573.0(8)
_cod_original_sg_symbol_H-M 'P 1 21/c 1 '
_cod_original_formula_sum 'C14 H24 Au2 N14 Ni1'
_cod_database_code 4324408

loop_
_symmetry_equiv_pos_as_xyz
x,y,z
-x,-y,-z
-x,y+1/2,-z+1/2
x,-y+1/2,z+1/2

loop_
_atom_site_label
_atom_site_type_symbol
_atom_site_fract_x
_atom_site_fract_y
_atom_site_fract_z
_atom_site_U_iso_or_equiv
_atom_site_occupancy
_atom_site_adp_type
_atom_site_refinement_flags_posn
Au1 Au 0.150508(13) 0.582417(15) 0.563678(11) 0.0362 1.0000 Uani .
Au2 Au 0.638150(14) 0.137095(16) 0.588005(12) 0.0423 1.0000 Uani .
Ni1 Ni 0.74712(4) 0.60718(5) 0.73330(3) 0.0345 1.0000 Uani .
N1 N 0.8650(3) 0.4846(3) 0.7751(3) 0.0478 1.0000 Uani .
N2 N 0.7599(3) 0.5910(4) 0.8683(3) 0.0522 1.0000 Uani .
N3 N 0.6262(3) 0.4871(3) 0.6865(3) 0.0495 1.0000 Uani .
N4 N 0.6151(3) 0.7118(3) 0.6965(3) 0.0523 1.0000 Uani .
N5 N 0.7655(3) 0.6252(3) 0.6091(2) 0.0436 1.0000 Uani .
N6 N 0.8557(3) 0.7386(3) 0.7664(3) 0.0488 1.0000 Uani .
N11 N 0.2903(4) 0.6447(4) 0.4576(3) 0.0660 1.0000 Uani .
N12 N 0.2949(4) 0.3879(5) 0.6543(4) 0.0844 1.0000 Uani .
N13 N -0.0088(3) 0.4998(4) 0.6458(3) 0.0620 1.0000 Uani .
N14 N -0.0100(4) 0.7659(4) 0.4731(3) 0.0794 1.0000 Uani .
N21 N 0.7219(4) 0.2318(4) 0.7815(3) 0.0738 1.0000 Uani .
N22 N 0.8488(5) 0.0116(6) 0.6398(4) 0.1167 1.0000 Uani .
N23 N 0.5623(4) 0.0464(5) 0.3942(3) 0.0843 1.0000 Uani .
N24 N 0.4308(4) 0.2690(5) 0.5351(3) 0.0904 1.0000 Uani .
C1 C 0.9076(4) 0.4808(5) 0.8727(4) 0.0668 1.0000 Uani .
C2 C 0.8239(4) 0.4941(5) 0.9074(3) 0.0655 1.0000 Uani .
C3 C 0.5275(4) 0.5435(5) 0.6370(4) 0.0607 1.0000 Uani .
C4 C 0.5214(4) 0.6456(5) 0.6854(4) 0.0642 1.0000 Uani .
C5 C 0.8206(4) 0.7271(5) 0.6099(3) 0.0595 1.0000 Uani .
C6 C 0.9036(4) 0.7460(5) 0.7010(3) 0.0574 1.0000 Uani .
C11 C 0.2425(4) 0.6263(4) 0.4987(3) 0.0458 1.0000 Uani .
C12 C 0.2439(4) 0.4589(5) 0.6207(3) 0.0514 1.0000 Uani .
C13 C 0.0511(4) 0.5310(4) 0.6205(3) 0.0428 1.0000 Uani .
C14 C 0.0518(4) 0.7027(5) 0.5058(3) 0.0515 1.0000 Uani .
C21 C 0.6899(4) 0.1967(5) 0.7119(3) 0.0494 1.0000 Uani .
C22 C 0.7721(5) 0.0550(5) 0.6197(4) 0.0709 1.0000 Uani .
C23 C 0.5886(4) 0.0775(5) 0.4642(4) 0.0589 1.0000 Uani .
C24 C 0.5043(4) 0.2201(5) 0.5565(3) 0.0574 1.0000 Uani .
H11 H 0.9177 0.5014 0.7548 0.076(4) 1.0000 Uiso R
H12 H 0.8363 0.4178 0.7523 0.076(4) 1.0000 Uiso R
H13 H 0.9571 0.5373 0.8951 0.096(4) 1.0000 Uiso R
H14 H 0.9406 0.4128 0.8916 0.096(4) 1.0000 Uiso R
H21 H 0.7915 0.6524 0.9003 0.082(4) 1.0000 Uiso R
H22 H 0.6941 0.5828 0.8701 0.082(4) 1.0000 Uiso R
H23 H 0.8541 0.5023 0.9702 0.094(4) 1.0000 Uiso R
H24 H 0.7807 0.4317 0.8930 0.094(4) 1.0000 Uiso R
H31 H 0.6209 0.4500 0.7346 0.077(4) 1.0000 Uiso R
H32 H 0.6413 0.4384 0.6492 0.077(4) 1.0000 Uiso R
H33 H 0.5246 0.5611 0.5791 0.087(4) 1.0000 Uiso R
H34 H 0.4708 0.4976 0.6325 0.087(4) 1.0000 Uiso R
H41 H 0.6248 0.7633 0.7408 0.078(4) 1.0000 Uiso R
H42 H 0.6065 0.7465 0.6432 0.078(4) 1.0000 Uiso R
H43 H 0.5200 0.6282 0.7420 0.095(4) 1.0000 Uiso R
H44 H 0.4603 0.6847 0.6517 0.095(4) 1.0000 Uiso R
H51 H 0.8037 0.5674 0.6006 0.070(4) 1.0000 Uiso R
H52 H 0.7004 0.6268 0.5632 0.070(4) 1.0000 Uiso R
H53 H 0.7724 0.7854 0.5955 0.090(4) 1.0000 Uiso R
H54 H 0.8522 0.7232 0.5672 0.090(4) 1.0000 Uiso R
H61 H 0.9068 0.7267 0.8223 0.074(4) 1.0000 Uiso R
H62 H 0.8211 0.8029 0.7670 0.074(4) 1.0000 Uiso R
H63 H 0.9331 0.8159 0.7033 0.086(4) 1.0000 Uiso R
H64 H 0.9565 0.6927 0.7129 0.086(4) 1.0000 Uiso R

loop_
_atom_site_aniso_label
_atom_site_aniso_U_11
_atom_site_aniso_U_22
_atom_site_aniso_U_33
_atom_site_aniso_U_23
_atom_site_aniso_U_13
_atom_site_aniso_U_12
Au1 0.03811(10) 0.03541(12) 0.03207(9) 0.00031(7) 0.00954(7) -0.00063(8)
Au2 0.04837(11) 0.03738(13) 0.03899(10) 0.00446(8) 0.01379(8) 0.00460(9)
Ni1 0.0334(3) 0.0349(4) 0.0327(3) -0.0027(2) 0.0096(2) -0.0007(2)
N1 0.046(2) 0.047(3) 0.051(2) 0.010(2) 0.0182(19) 0.006(2)
N2 0.056(3) 0.060(3) 0.042(2) -0.008(2) 0.021(2) -0.004(2)
N3 0.047(2) 0.042(3) 0.057(3) -0.001(2) 0.016(2) -0.008(2)
N4 0.046(2) 0.047(3) 0.054(2) -0.010(2) 0.009(2) 0.007(2)
N5 0.047(2) 0.042(3) 0.040(2) -0.0009(18) 0.0143(18) -0.002(2)
N6 0.047(2) 0.044(3) 0.049(2) -0.008(2) 0.0099(19) -0.005(2)
N11 0.076(3) 0.065(4) 0.065(3) 0.007(3) 0.035(3) -0.012(3)
N12 0.079(4) 0.077(4) 0.111(5) 0.048(4) 0.052(3) 0.030(3)
N13 0.056(3) 0.075(4) 0.064(3) -0.008(3) 0.033(2) -0.005(3)
N14 0.090(4) 0.065(4) 0.063(3) 0.006(3) 0.007(3) 0.026(3)
N21 0.090(4) 0.074(4) 0.047(3) 0.003(3) 0.013(3) 0.016(3)
N22 0.111(5) 0.151(7) 0.076(4) 0.008(4) 0.021(4) 0.078(5)
N23 0.088(4) 0.095(5) 0.061(3) -0.025(3) 0.018(3) -0.006(3)
N24 0.058(3) 0.122(5) 0.079(4) -0.006(4) 0.011(3) 0.033(3)
C1 0.056(3) 0.080(5) 0.058(3) 0.018(3) 0.014(3) 0.011(3)
C2 0.065(3) 0.084(5) 0.040(3) 0.021(3) 0.011(3) 0.007(3)
C3 0.035(3) 0.060(4) 0.077(4) -0.007(3) 0.008(3) -0.011(3)
C4 0.037(3) 0.079(5) 0.075(4) -0.003(3) 0.019(3) 0.005(3)
C5 0.064(3) 0.064(4) 0.050(3) 0.012(3) 0.021(3) -0.005(3)
C6 0.048(3) 0.054(4) 0.067(3) 0.000(3) 0.017(3) -0.014(3)
C11 0.054(3) 0.038(3) 0.046(3) 0.004(2) 0.019(2) -0.006(2)
C12 0.053(3) 0.049(4) 0.062(3) 0.019(3) 0.032(3) 0.009(3)
C13 0.044(3) 0.042(3) 0.041(3) -0.006(2) 0.015(2) -0.002(2)
C14 0.059(3) 0.043(4) 0.042(3) 0.001(2) 0.006(2) 0.006(3)
C21 0.054(3) 0.050(4) 0.041(3) 0.010(2) 0.014(2) 0.008(3)
C22 0.083(4) 0.078(5) 0.046(3) 0.011(3) 0.017(3) 0.040(4)
C23 0.0595 0.0597 0.0551 -0.0100 0.0189 -0.0005
C24 0.0464 0.0722 0.0485 -0.0041 0.0120 0.0056

loop_
_atom_type_symbol
_atom_type_scat_dispersion_real
_atom_type_scat_dispersion_imag
_atom_type_scat_Cromer_Mann_a1
_atom_type_scat_Cromer_Mann_b1
_atom_type_scat_Cromer_Mann_a2
_atom_type_scat_Cromer_Mann_b2
_atom_type_scat_Cromer_Mann_a3
_atom_type_scat_Cromer_Mann_b3
_atom_type_scat_Cromer_Mann_a4
_atom_type_scat_Cromer_Mann_b4
_atom_type_scat_Cromer_Mann_c
_atom_type_scat_source
C 0.0033 0.0016 2.3100 20.8439 1.0200 10.2075 1.5886 0.5687 0.8650 51.6512 0.2156 'International Tables Vol C 4.2.6.8 and 6.1.1.4'
H 0.0000 0.0000 0.4930 10.5109 0.3229 26.1257 0.1402 3.1424 0.0408 57.7998 0.0030 'International Tables Vol C 4.2.6.8 and 6.1.1.4'
N 0.0061 0.0033 12.2126 0.0057 3.1322 9.8933 2.0125 28.9975 1.1663 0.5826 -11.5290 'International Tables Vol C 4.2.6.8 and 6.1.1.4'
Ni 0.3393 1.1124 12.8376 3.8785 7.2920 0.2565 4.4438 12.1763 2.3800 66.3421 1.0341 'International Tables Vol C 4.2.6.8 and 6.1.1.4'
Au -2.0133 8.8022 16.8819 0.4611 18.5913 8.6216 25.5582 1.4826 5.8600 36.3956 12.0658 'International Tables Vol C 4.2.6.8 and 6.1.1.4'

loop_
_geom_angle_atom_site_label_1
_geom_angle_atom_site_label_2
_geom_angle_atom_site_label_3
_geom_angle_site_symmetry_3
_geom_angle
_geom_angle_publ_flag
C11 Au1 C12 . 91.15(19) yes
C11 Au1 C13 . 175.38(19) yes
C12 Au1 C13 . 89.05(19) yes
C11 Au1 C14 . 90.6(2) yes
C12 Au1 C14 . 177.7(2) yes
C13 Au1 C14 . 89.1(2) yes
C11 Au1 N21 3_656 89.00(17) yes
C12 Au1 N21 3_656 90.27(19) yes
C13 Au1 N21 3_656 95.61(16) yes
C14 Au1 N21 3_656 91.22(18) yes
C21 Au2 C22 . 88.8(2) yes
C21 Au2 C23 . 179.1(2) yes
C22 Au2 C23 . 90.5(2) yes
C21 Au2 C24 . 91.0(2) yes
C22 Au2 C24 . 179.7(3) yes
C23 Au2 C24 . 89.7(2) yes
C21 Au2 N11 2_666 83.80(18) yes
C22 Au2 N11 2_666 98.9(2) yes
C23 Au2 N11 2_666 95.84(19) yes
C24 Au2 N11 2_666 80.88(19) yes
N1 Ni1 N2 . 81.35(16) yes
N1 Ni1 N3 . 91.52(16) yes
N2 Ni1 N3 . 92.96(16) yes
N1 Ni1 N4 . 171.31(16) yes
N2 Ni1 N4 . 94.39(16) yes
N3 Ni1 N4 . 81.09(16) yes
N1 Ni1 N5 . 91.46(15) yes
N2 Ni1 N5 . 169.21(15) yes
N3 Ni1 N5 . 95.27(15) yes
N4 Ni1 N5 . 93.77(16) yes
N1 Ni1 N6 . 94.26(16) yes
N2 Ni1 N6 . 91.89(16) yes
N3 Ni1 N6 . 172.95(15) yes
N4 Ni1 N6 . 93.45(16) yes
N5 Ni1 N6 . 80.57(15) yes
Ni1 N1 C1 . 108.3(3) yes
Ni1 N1 H11 . 109.7 no
C1 N1 H11 . 109.7 no
Ni1 N1 H12 . 109.7 no
C1 N1 H12 . 109.8 no
H11 N1 H12 . 109.5 no
Ni1 N2 C2 . 108.7(3) yes
Ni1 N2 H21 . 109.7 no
C2 N2 H21 . 109.7 no
Ni1 N2 H22 . 109.7 no
C2 N2 H22 . 109.6 no
H21 N2 H22 . 109.5 no
Ni1 N3 C3 . 108.0(3) yes
Ni1 N3 H31 . 109.8 no
C3 N3 H31 . 109.8 no
Ni1 N3 H32 . 109.8 no
C3 N3 H32 . 109.9 no
H31 N3 H32 . 109.5 no
Ni1 N4 C4 . 108.6(3) yes
Ni1 N4 H41 . 109.7 no
C4 N4 H41 . 109.6 no
Ni1 N4 H42 . 109.7 no
C4 N4 H42 . 109.7 no
H41 N4 H42 . 109.5 no
Ni1 N5 C5 . 109.0(3) yes
Ni1 N5 H51 . 109.6 no
C5 N5 H51 . 109.6 no
Ni1 N5 H52 . 109.6 no
C5 N5 H52 . 109.6 no
H51 N5 H52 . 109.5 no
Ni1 N6 C6 . 109.6(3) yes
Ni1 N6 H61 . 109.4 no
C6 N6 H61 . 109.4 no
Ni1 N6 H62 . 109.4 no
C6 N6 H62 . 109.5 no
H61 N6 H62 . 109.5 no
C11 N11 Au2 2_666 129.6(4) yes
C21 N21 Au1 3_646 118.3(4) yes
N1 C1 C2 . 110.6(4) yes
N1 C1 H13 . 109.3 no
C2 C1 H13 . 109.3 no
N1 C1 H14 . 109.1 no
C2 C1 H14 . 109.1 no
H13 C1 H14 . 109.5 no
N2 C2 C1 . 110.9(4) yes
N2 C2 H23 . 109.0 no
C1 C2 H23 . 109.0 no
N2 C2 H24 . 109.2 no
C1 C2 H24 . 109.2 no
H23 C2 H24 . 109.5 no
N3 C3 C4 . 109.5(4) yes
N3 C3 H33 . 109.5 no
C4 C3 H33 . 109.5 no
N3 C3 H34 . 109.5 no
C4 C3 H34 . 109.5 no
H33 C3 H34 . 109.5 no
C3 C4 N4 . 107.8(4) yes
C3 C4 H43 . 109.9 no
N4 C4 H43 . 109.9 no
C3 C4 H44 . 109.8 no
N4 C4 H44 . 109.9 no
H43 C4 H44 . 109.5 no
N5 C5 C6 . 110.1(4) yes
N5 C5 H53 . 109.3 no
C6 C5 H53 . 109.4 no
N5 C5 H54 . 109.3 no
C6 C5 H54 . 109.3 no
H53 C5 H54 . 109.5 no
C5 C6 N6 . 108.3(4) yes
C5 C6 H63 . 109.7 no
N6 C6 H63 . 109.7 no
C5 C6 H64 . 109.8 no
N6 C6 H64 . 109.8 no
H63 C6 H64 . 109.5 no
Au1 C11 N11 . 174.6(5) yes
Au1 C12 N12 . 177.9(5) yes
Au1 C13 N13 . 174.8(4) yes
Au1 C14 N14 . 174.8(5) yes
Au2 C21 N21 . 177.8(5) yes
Au2 C22 N22 . 177.5(6) yes
Au2 C23 N23 . 178.1(6) yes
Au2 C24 N24 . 176.1(6) yes

loop_
_geom_bond_atom_site_label_1
_geom_bond_atom_site_label_2
_geom_bond_site_symmetry_2
_geom_bond_distance
_geom_bond_publ_flag
Au1 C11 . 2.009(5) yes
Au1 C12 . 1.990(5) yes
Au1 C13 . 2.025(5) yes
Au1 C14 . 2.000(5) yes
Au1 N21 3_656 3.082(5) yes
Au2 C21 . 2.002(5) yes
Au2 C22 . 2.006(6) yes
Au2 C23 . 2.002(5) yes
Au2 C24 . 2.011(6) yes
Au2 N11 2_666 3.056(5) yes
Ni1 N1 . 2.143(4) yes
Ni1 N2 . 2.138(4) yes
Ni1 N3 . 2.151(4) yes
Ni1 N4 . 2.134(4) yes
Ni1 N5 . 2.134(4) yes
Ni1 N6 . 2.140(4) yes
N1 C1 . 1.468(6) yes
N1 H11 . 0.930 no
N1 H12 . 0.930 no
N2 C2 . 1.482(7) yes
N2 H21 . 0.930 no
N2 H22 . 0.930 no
N3 C3 . 1.475(6) yes
N3 H31 . 0.930 no
N3 H32 . 0.930 no
N4 C4 . 1.488(6) yes
N4 H41 . 0.930 no
N4 H42 . 0.930 no
N5 C5 . 1.468(6) yes
N5 H51 . 0.930 no
N5 H52 . 0.930 no
N6 C6 . 1.450(6) yes
N6 H61 . 0.930 no
N6 H62 . 0.930 no
N11 C11 . 1.125(6) yes
N12 C12 . 1.129(6) yes
N13 C13 . 1.124(6) yes
N14 C14 . 1.133(6) yes
N21 C21 . 1.133(6) yes
N22 C22 . 1.125(7) yes
N23 C23 . 1.122(7) yes
N24 C24 . 1.122(6) yes
C1 C2 . 1.477(7) yes
C1 H13 . 0.950 no
C1 H14 . 0.950 no
C2 H23 . 0.950 no
C2 H24 . 0.950 no
C3 C4 . 1.504(7) yes
C3 H33 . 0.950 no
C3 H34 . 0.950 no
C4 H43 . 0.950 no
C4 H44 . 0.950 no
C5 C6 . 1.512(7) yes
C5 H53 . 0.950 no
C5 H54 . 0.950 no
C6 H63 . 0.950 no
C6 H64 . 0.950 no

loop_
_geom_hbond_atom_site_label_D
_geom_hbond_atom_site_label_H
_geom_hbond_atom_site_label_A
_geom_hbond_site_symmetry_A
_geom_hbond_angle_DHA
_geom_hbond_distance_DH
_geom_hbond_distance_HA
_geom_hbond_distance_DA
_geom_hbond_publ_flag
N1 H11 N13 1_655 152 0.93 2.35 3.199(8) yes
N2 H22 N23 4_555 147 0.93 2.56 3.381(8) yes
N3 H32 N11 2_666 163 0.93 2.49 3.387(8) yes
N4 H41 N12 3_656 160 0.93 2.25 3.142(8) yes
N5 H51 N13 1_655 141 0.93 2.56 3.339(8) yes
N5 H52 N24 2_666 147 0.93 2.31 3.132(8) yes
N6 H61 N14 4_665 159 0.93 2.28 3.166(8) yes
